data_7018000
loop_
_publ_author_name
'Jin, Juan'
'Bai, Fu-Quan'
'Jia, Ming-Jun'
'Peng, Yu'
'Yu, Jie-Hui'
'Xu, Ji-Qing'

_publ_section_title
;
 New photoluminescence acylhydrazidate-coordinated complexes.
;
_journal_issue 8
_journal_name_full 'Dalton transactions (Cambridge, England : 2003)'
_journal_page_first 2382
_journal_page_last 2392
_journal_paper_doi 10.1039/c1dt11846c
_journal_volume 41
_journal_year 2012
_chemical_formula_sum 'C16 H12 Cd N6 O4'
_chemical_formula_weight 464.72
_chemical_name_systematic
;
?
;
_space_group_IT_number 15
_symmetry_cell_setting monoclinic
_symmetry_space_group_name_Hall '-C 2yc'
_symmetry_space_group_name_H-M 'C 1 2/c 1'
_atom_sites_solution_hydrogens geom
_atom_sites_solution_primary direct
_atom_sites_solution_secondary difmap
_audit_creation_method SHELXL-97
_cell_angle_alpha 90.00
_cell_angle_beta 101.73(3)
_cell_angle_gamma 90.00
_cell_formula_units_Z 4
_cell_length_a 23.543(5)
_cell_length_b 10.041(2)
_cell_length_c 6.9386(14)
_cell_measurement_temperature 293(2)
_cell_volume 1606.0(6)
_computing_cell_refinement PROCESS-AUTO
_computing_data_collection PROCESS-AUTO
_computing_data_reduction PROCESS-AUTO
_computing_structure_refinement 'SHELXL-97 (Sheldrick, 1997)'
_computing_structure_solution 'SHELXS-97 (Sheldrick, 1990)'
_diffrn_ambient_temperature 293(2)
_diffrn_detector_area_resol_mean 10.0
_diffrn_measured_fraction_theta_full 0.997
_diffrn_measured_fraction_theta_max 0.997
_diffrn_measurement_device_type 'Rigaku RAXIS-RAPID'
_diffrn_measurement_method w
_diffrn_radiation_monochromator graphite
_diffrn_radiation_source 'fine-focus sealed tube'
_diffrn_radiation_type MoK\a
_diffrn_radiation_wavelength 0.71073
_diffrn_reflns_av_R_equivalents 0.0394
_diffrn_reflns_av_sigmaI/netI 0.0303
_diffrn_reflns_limit_h_max 30
_diffrn_reflns_limit_h_min -30
_diffrn_reflns_limit_k_max 13
_diffrn_reflns_limit_k_min -13
_diffrn_reflns_limit_l_max 8
_diffrn_reflns_limit_l_min -8
_diffrn_reflns_number 7698
_diffrn_reflns_theta_full 27.43
_diffrn_reflns_theta_max 27.43
_diffrn_reflns_theta_min 3.34
_diffrn_standards_decay_% 0
_diffrn_standards_interval_count 0
_diffrn_standards_number 0
_exptl_absorpt_coefficient_mu 1.400
_exptl_absorpt_correction_T_max 0.869
_exptl_absorpt_correction_T_min 0.869
_exptl_absorpt_correction_type empirical
_exptl_absorpt_process_details
;
Higashi, T.(1995).Program
for Absorption Correction.
Rigaku Corporation, Tokyo,Japan.
;
_exptl_crystal_colour yellow
_exptl_crystal_density_diffrn 1.922
_exptl_crystal_density_method 'not measured'
_exptl_crystal_description block
_exptl_crystal_F_000 920
_exptl_crystal_size_max 0.1
_exptl_crystal_size_mid 0.1
_exptl_crystal_size_min 0.1
_refine_diff_density_max 0.496
_refine_diff_density_min -0.458
_refine_diff_density_rms 0.091
_refine_ls_extinction_method none
_refine_ls_goodness_of_fit_ref 1.128
_refine_ls_hydrogen_treatment constr
_refine_ls_matrix_type full
_refine_ls_number_parameters 123
_refine_ls_number_reflns 1827
_refine_ls_number_restraints 0
_refine_ls_restrained_S_all 1.128
_refine_ls_R_factor_all 0.0233
_refine_ls_R_factor_gt 0.0219
_refine_ls_shift/su_max 0.000
_refine_ls_shift/su_mean 0.000
_refine_ls_structure_factor_coef Fsqd
_refine_ls_weighting_details 'calc w=1/[\s^2^(Fo^2^)+(0.0270P)^2^+1.7518P] where P=(Fo^2^+2Fc^2^)/3'
_refine_ls_weighting_scheme calc
_refine_ls_wR_factor_gt 0.0575
_refine_ls_wR_factor_ref 0.0580
_reflns_number_gt 1760
_reflns_number_total 1827
_reflns_threshold_expression >2sigma(I)
_cod_data_source_file c1dt11846c.txt
_cod_data_source_block 2
_cod_original_cell_volume 1605.9(6)
_cod_original_sg_symbol_H-M C2/c
_cod_database_code 7018000

loop_
_symmetry_equiv_pos_as_xyz
'x, y, z'
'-x, y, -z+1/2'
'x+1/2, y+1/2, z'
'-x+1/2, y+1/2, -z+1/2'
'-x, -y, -z'
'x, -y, z-1/2'
'-x+1/2, -y+1/2, -z'
'x+1/2, -y+1/2, z-1/2'

loop_
_atom_site_label
_atom_site_type_symbol
_atom_site_fract_x
_atom_site_fract_y
_atom_site_fract_z
_atom_site_U_iso_or_equiv
_atom_site_adp_type
_atom_site_occupancy
_atom_site_symmetry_multiplicity
_atom_site_calc_flag
_atom_site_refinement_flags
Cd1 Cd 0.0000 -0.070623(18) 0.2500 0.02213(8) Uani 1 2 d S
N1 N 0.07711(8) -0.22703(17) 0.3005(2) 0.0262(3) Uani 1 1 d .
N2 N 0.13078(8) -0.1063(2) 0.7957(3) 0.0322(4) Uani 1 1 d .
N3 N 0.18141(8) -0.1811(2) 0.8390(3) 0.0347(4) Uani 1 1 d .
H3A H 0.2032 -0.1675 0.9528 0.042 Uiso 1 1 calc R
O1 O 0.04741(7) -0.06396(15) 0.5768(2) 0.0308(4) Uani 1 1 d .
O2 O 0.24464(7) -0.34136(18) 0.7857(3) 0.0429(4) Uani 1 1 d .
C1 C 0.11371(8) -0.2140(2) 0.4771(3) 0.0245(4) Uani 1 1 d .
C2 C 0.16524(9) -0.2851(2) 0.5270(3) 0.0277(4) Uani 1 1 d .
C3 C 0.18116(10) -0.3692(2) 0.3864(4) 0.0350(5) Uani 1 1 d .
H3B H 0.2159 -0.4162 0.4140 0.042 Uiso 1 1 calc R
C4 C 0.14441(11) -0.3807(2) 0.2074(4) 0.0380(5) Uani 1 1 d .
H4A H 0.1544 -0.4351 0.1111 0.046 Uiso 1 1 calc R
C5 C 0.09154(10) -0.3106(2) 0.1681(3) 0.0312(4) Uani 1 1 d .
C6 C 0.04893(12) -0.3283(3) -0.0219(4) 0.0432(6) Uani 1 1 d .
H6A H 0.0157 -0.2729 -0.0222 0.065 Uiso 1 1 calc R
H6B H 0.0370 -0.4198 -0.0360 0.065 Uiso 1 1 calc R
H6C H 0.0667 -0.3035 -0.1294 0.065 Uiso 1 1 calc R
C7 C 0.09762(8) -0.1238(2) 0.6230(3) 0.0250(4) Uani 1 1 d .
C8 C 0.20063(9) -0.2718(2) 0.7255(3) 0.0310(4) Uani 1 1 d .

loop_
_atom_site_aniso_label
_atom_site_aniso_U_11
_atom_site_aniso_U_22
_atom_site_aniso_U_33
_atom_site_aniso_U_23
_atom_site_aniso_U_13
_atom_site_aniso_U_12
Cd1 0.02088(12) 0.02934(12) 0.01407(12) 0.000 -0.00142(8) 0.000
N1 0.0292(8) 0.0296(8) 0.0186(8) 0.0018(7) 0.0023(7) 0.0017(7)
N2 0.0252(9) 0.0439(10) 0.0237(9) -0.0011(8) -0.0042(8) 0.0088(8)
N3 0.0248(9) 0.0468(11) 0.0269(9) 0.0017(8) -0.0077(8) 0.0085(8)
O1 0.0238(7) 0.0458(9) 0.0194(8) -0.0044(6) -0.0034(6) 0.0120(6)
O2 0.0296(8) 0.0523(10) 0.0416(9) 0.0048(8) -0.0048(8) 0.0148(7)
C1 0.0247(9) 0.0281(9) 0.0199(9) 0.0045(7) 0.0029(8) 0.0015(7)
C2 0.0255(9) 0.0313(10) 0.0264(10) 0.0065(8) 0.0053(8) 0.0032(8)
C3 0.0349(12) 0.0358(11) 0.0357(12) 0.0069(9) 0.0103(10) 0.0099(9)
C4 0.0504(14) 0.0349(11) 0.0308(11) -0.0010(9) 0.0130(11) 0.0114(10)
C5 0.0410(12) 0.0286(10) 0.0236(10) 0.0013(8) 0.0057(9) 0.0009(8)
C6 0.0567(16) 0.0449(13) 0.0249(11) -0.0073(10) 0.0013(11) 0.0040(11)
C7 0.0216(9) 0.0316(10) 0.0203(9) 0.0030(8) 0.0005(8) 0.0033(7)
C8 0.0246(10) 0.0366(11) 0.0300(11) 0.0081(9) 0.0014(9) 0.0037(8)

loop_
_atom_type_symbol
_atom_type_description
_atom_type_scat_dispersion_real
_atom_type_scat_dispersion_imag
_atom_type_scat_source
C C 0.0033 0.0016 'International Tables Vol C Tables 4.2.6.8 and 6.1.1.4'
H H 0.0000 0.0000 'International Tables Vol C Tables 4.2.6.8 and 6.1.1.4'
N N 0.0061 0.0033 'International Tables Vol C Tables 4.2.6.8 and 6.1.1.4'
O O 0.0106 0.0060 'International Tables Vol C Tables 4.2.6.8 and 6.1.1.4'
Cd Cd -0.8075 1.2024 'International Tables Vol C Tables 4.2.6.8 and 6.1.1.4'

loop_
_geom_angle_atom_site_label_1
_geom_angle_atom_site_label_2
_geom_angle_atom_site_label_3
_geom_angle
_geom_angle_site_symmetry_1
_geom_angle_site_symmetry_3
O1 Cd1 O1 106.17(9) 6 5_556
O1 Cd1 O1 108.24(6) 6 .
O1 Cd1 O1 69.65(6) 5_556 .
O1 Cd1 O1 69.65(6) 6 2
O1 Cd1 O1 108.24(6) 5_556 2
O1 Cd1 O1 176.69(7) . 2
O1 Cd1 N1 140.05(6) 6 2
O1 Cd1 N1 91.64(6) 5_556 2
O1 Cd1 N1 111.46(6) . 2
O1 Cd1 N1 70.88(6) 2 2
O1 Cd1 N1 91.64(6) 6 .
O1 Cd1 N1 140.05(6) 5_556 .
O1 Cd1 N1 70.88(6) . .
O1 Cd1 N1 111.46(6) 2 .
N1 Cd1 N1 97.08(9) 2 .
C5 N1 C1 118.58(18) . .
C5 N1 Cd1 127.39(14) . .
C1 N1 Cd1 113.40(13) . .
C7 N2 N3 116.98(19) . .
C8 N3 N2 128.12(18) . .
C7 O1 Cd1 131.86(13) . 5_556
C7 O1 Cd1 117.32(13) . .
Cd1 O1 Cd1 110.35(6) 5_556 .
N1 C1 C2 122.63(19) . .
N1 C1 C7 118.61(17) . .
C2 C1 C7 118.74(18) . .
C1 C2 C3 118.7(2) . .
C1 C2 C8 119.28(19) . .
C3 C2 C8 121.98(19) . .
C4 C3 C2 118.4(2) . .
C3 C4 C5 120.4(2) . .
N1 C5 C4 121.2(2) . .
N1 C5 C6 117.5(2) . .
C4 C5 C6 121.3(2) . .
N2 C7 O1 120.48(19) . .
N2 C7 C1 121.90(18) . .
O1 C7 C1 117.58(18) . .
O2 C8 N3 122.6(2) . .
O2 C8 C2 122.6(2) . .
N3 C8 C2 114.75(18) . .

loop_
_geom_bond_atom_site_label_1
_geom_bond_atom_site_label_2
_geom_bond_distance
_geom_bond_site_symmetry_2
Cd1 O1 2.2499(16) 6
Cd1 O1 2.2499(16) 5_556
Cd1 O1 2.3156(17) .
Cd1 O1 2.3156(17) 2
Cd1 N1 2.3719(18) 2
Cd1 N1 2.3719(18) .
N1 C5 1.338(3) .
N1 C1 1.353(3) .
N2 C7 1.302(3) .
N2 N3 1.389(2) .
N3 C8 1.341(3) .
O1 C7 1.306(2) .
O1 Cd1 2.2499(16) 5_556
O2 C8 1.249(3) .
C1 C2 1.389(3) .
C1 C7 1.465(3) .
C2 C3 1.398(3) .
C2 C8 1.464(3) .
C3 C4 1.367(4) .
C4 C5 1.407(3) .
C5 C6 1.496(3) .

loop_
_geom_hbond_atom_site_label_D
_geom_hbond_atom_site_label_H
_geom_hbond_atom_site_label_A
_geom_hbond_distance_DH
_geom_hbond_distance_HA
_geom_hbond_distance_DA
_geom_hbond_angle_DHA
_geom_hbond_site_symmetry_A
N3 H3A O2 0.86 1.98 2.832(3) 173.3 7_547
